data_7052315
loop_
_publ_author_name
'Marras, Giovanni'
'Metrangolo, Pierangelo'
'Meyer, Franck'
'Pilati, Tullio'
'Resnati, Giuseppe'
'Vij, Ashwani'

_publ_section_title
;
 Solid state synthesis under supramolecular control of a 2D
 heterotetratopic self-complementary tecton tailored to halogen bonding
;
_journal_issue 10
_journal_name_full 'New Journal of Chemistry'
_journal_page_first 1397
_journal_paper_doi 10.1039/b605958a
_journal_volume 30
_journal_year 2006
_chemical_formula_moiety 'C16 H12 F4 I N'
_chemical_formula_sum 'C16 H12 F4 I N'
_chemical_formula_weight 421.17
_chemical_name_common
;dimethyl-(4-(2-(2,3,5,6-tetrafluoro-4-iodo-phenyl)-vinyl)-
phenyl)-amine
;
_chemical_name_systematic
;
?
;
_space_group_IT_number 14
_symmetry_cell_setting monoclinic
_symmetry_space_group_name_Hall '-P 2ybc'
_symmetry_space_group_name_H-M 'P 1 21/c 1'
_atom_sites_solution_hydrogens geom
_atom_sites_solution_primary direct
_atom_sites_solution_secondary difmap
_audit_creation_method SHELXL-97
_cell_angle_alpha 90.00
_cell_angle_beta 103.26(3)
_cell_angle_gamma 90.00
_cell_formula_units_Z 4
_cell_length_a 10.174(2)
_cell_length_b 11.671(2)
_cell_length_c 13.043(4)
_cell_measurement_reflns_used 6324
_cell_measurement_temperature 293(2)
_cell_measurement_theta_max 30.574
_cell_measurement_theta_min 2.371
_cell_volume 1507.4(6)
_computing_cell_refinement 'Bruker SMART'
_computing_data_collection 'Bruker SMART'
_computing_data_reduction 'Bruker SAINT'
_computing_molecular_graphics 'ORTEPIII (Burnett & Johnson,1996)'
_computing_publication_material 'SHELXL-97 (Sheldrick, 1997)'
_computing_structure_refinement 'SHELXL-97 (Sheldrick, 1997)'
_computing_structure_solution 'SIR-92 (Altomare et al., 1994)'
_diffrn_ambient_temperature 293(2)
_diffrn_measured_fraction_theta_full 0.952
_diffrn_measured_fraction_theta_max 0.952
_diffrn_measurement_device_type 'Bruker SMART CCD area detector'
_diffrn_measurement_method '\w and \f scans'
_diffrn_radiation_monochromator graphite
_diffrn_radiation_source 'fine-focus sealed tube'
_diffrn_radiation_type MoK\a
_diffrn_radiation_wavelength 0.71073
_diffrn_reflns_av_R_equivalents 0.0297
_diffrn_reflns_av_sigmaI/netI 0.0316
_diffrn_reflns_limit_h_max 14
_diffrn_reflns_limit_h_min -14
_diffrn_reflns_limit_k_max 16
_diffrn_reflns_limit_k_min -16
_diffrn_reflns_limit_l_max 18
_diffrn_reflns_limit_l_min -18
_diffrn_reflns_number 28489
_diffrn_reflns_theta_full 30.67
_diffrn_reflns_theta_max 30.67
_diffrn_reflns_theta_min 2.37
_diffrn_standards_decay_% 0.00
_exptl_absorpt_coefficient_mu 2.162
_exptl_absorpt_correction_T_max 1.000000
_exptl_absorpt_correction_T_min 0.416301
_exptl_absorpt_correction_type multi-scan
_exptl_absorpt_process_details
;
SADABS - Bruker/Siemens area detector absorption and other corrections - V2.03
;
_exptl_crystal_colour orange-yellow
_exptl_crystal_density_diffrn 1.856
_exptl_crystal_density_method 'not measured'
_exptl_crystal_description prism
_exptl_crystal_F_000 816
_exptl_crystal_size_max 0.34
_exptl_crystal_size_mid 0.27
_exptl_crystal_size_min 0.14
_refine_diff_density_max 0.934
_refine_diff_density_min -1.299
_refine_diff_density_rms 0.093
_refine_ls_extinction_method none
_refine_ls_goodness_of_fit_ref 1.006
_refine_ls_hydrogen_treatment mixed
_refine_ls_matrix_type full
_refine_ls_number_parameters 217
_refine_ls_number_reflns 4649
_refine_ls_number_restraints 7
_refine_ls_restrained_S_all 1.006
_refine_ls_R_factor_all 0.0423
_refine_ls_R_factor_gt 0.0361
_refine_ls_shift/su_max 0.002
_refine_ls_shift/su_mean 0.000
_refine_ls_structure_factor_coef Fsqd
_refine_ls_weighting_details 'calc w=1/[\s^2^(Fo^2^)+(0.0699P)^2^] where P=(Fo^2^+2Fc^2^)/3'
_refine_ls_weighting_scheme calc
_refine_ls_wR_factor_gt 0.0996
_refine_ls_wR_factor_ref 0.1048
_reflns_number_gt 3733
_reflns_number_total 4649
_reflns_threshold_expression >2s\(I)
_cod_data_source_file b605958a.txt
_cod_data_source_block re142
_cod_depositor_comments
;
The following automatic conversions were performed:
'_symmetry_cell_setting' value 'Monoclinic' changed to 'monoclinic'
according to '/home/saulius/struct/CIF-dictionaries/cif_core.dic'
dictionary named 'cif_core.dic' version 2.4.1 from 2010-06-29.

Automatic conversion script
Id: cif_fix_enum 1527 2010-12-29 10:47:43Z saulius 
;
_cod_original_sg_symbol_H-M P21/c
_cod_database_code 7052315

loop_
_symmetry_equiv_pos_as_xyz
'x, y, z'
'-x, y+1/2, -z+1/2'
'-x, -y, -z'
'x, -y-1/2, z-1/2'

loop_
_atom_site_label
_atom_site_type_symbol
_atom_site_fract_x
_atom_site_fract_y
_atom_site_fract_z
_atom_site_U_iso_or_equiv
_atom_site_adp_type
_atom_site_occupancy
_atom_site_calc_flag
_atom_site_refinement_flags
_atom_site_disorder_assembly
_atom_site_disorder_group
I1 I 0.791357(16) 0.589776(12) 0.670903(13) 0.05796(8) Uani 1 d . . .
C7 C 0.4312(2) 0.1639(2) 0.46540(19) 0.0553(5) Uani 1 d D . .
H7 H 0.447(3) 0.134(3) 0.403(2) 0.066 Uiso 1 d D . .
C8 C 0.3498(3) 0.09897(19) 0.5073(2) 0.0531(5) Uani 1 d D . .
H8 H 0.349(3) 0.102(2) 0.576(2) 0.064 Uiso 1 d D . .
C6 C 0.5089(2) 0.26205(18) 0.51746(17) 0.0490(4) Uani 1 d . . .
C1 C 0.4988(2) 0.3144(2) 0.61160(18) 0.0533(5) Uani 1 d . . .
C2 C 0.5755(3) 0.40737(18) 0.65308(19) 0.0516(5) Uani 1 d . . .
C3 C 0.6675(2) 0.45445(18) 0.60298(16) 0.0485(4) Uani 1 d . . .
C4 C 0.6789(3) 0.40479(19) 0.5100(2) 0.0556(5) Uani 1 d . . .
C5 C 0.6017(2) 0.3116(2) 0.46865(17) 0.0567(5) Uani 1 d . . .
F1 F 0.41084(18) 0.27416(16) 0.66606(13) 0.0812(5) Uani 1 d . . .
F2 F 0.5593(2) 0.45186(16) 0.74410(14) 0.0795(5) Uani 1 d . . .
F3 F 0.7663(2) 0.44808(18) 0.45596(14) 0.0875(5) Uani 1 d . . .
F4 F 0.6195(2) 0.26966(17) 0.37676(13) 0.0852(5) Uani 1 d . . .
C9 C 0.2684(2) 0.00402(18) 0.44713(17) 0.0510(4) Uani 1 d . . .
C10 C 0.1737(3) -0.0478(2) 0.49189(19) 0.0591(5) Uani 1 d D . .
H10 H 0.177(3) -0.027(3) 0.5596(16) 0.071 Uiso 1 d D . .
C11 C 0.0903(3) -0.1334(2) 0.44252(17) 0.0560(5) Uani 1 d D . .
H11 H 0.039(3) -0.174(2) 0.4781(19) 0.067 Uiso 1 d D . .
C12 C 0.0987(2) -0.17438(17) 0.34364(14) 0.0442(4) Uani 1 d . . .
C13 C 0.1970(2) -0.1256(2) 0.29802(18) 0.0513(4) Uani 1 d D . .
H13 H 0.202(3) -0.154(2) 0.2343(15) 0.062 Uiso 1 d D . .
C14 C 0.2791(2) -0.0381(2) 0.34922(19) 0.0550(5) Uani 1 d D . .
H14 H 0.338(3) -0.016(2) 0.313(2) 0.066 Uiso 1 d D . .
N1 N 0.0085(2) -0.25646(17) 0.29209(15) 0.0568(4) Uani 1 d . . .
C15 C -0.0672(3) -0.3247(3) 0.3520(2) 0.0707(7) Uani 1 d . . .
H15A H -0.1248 -0.3772 0.3057 0.106 Uiso 1 calc R . .
H15B H -0.1212 -0.2751 0.3844 0.106 Uiso 1 calc R . .
H15C H -0.0055 -0.3668 0.4056 0.106 Uiso 1 calc R . .
C16 C 0.0375(3) -0.3099(2) 0.19890(19) 0.0670(6) Uani 1 d . . .
H16A H -0.0318 -0.3646 0.1707 0.100 Uiso 1 calc R . .
H16B H 0.1232 -0.3480 0.2176 0.100 Uiso 1 calc R . .
H16C H 0.0401 -0.2522 0.1469 0.100 Uiso 1 calc R . .

loop_
_atom_site_aniso_label
_atom_site_aniso_U_11
_atom_site_aniso_U_22
_atom_site_aniso_U_33
_atom_site_aniso_U_23
_atom_site_aniso_U_13
_atom_site_aniso_U_12
I1 0.06053(12) 0.04083(11) 0.06876(13) -0.00026(5) 0.00711(8) -0.00692(5)
C7 0.0599(12) 0.0456(11) 0.0584(12) -0.0004(9) 0.0092(10) -0.0033(9)
C8 0.0614(13) 0.0482(12) 0.0517(11) 0.0004(8) 0.0170(10) -0.0030(9)
C6 0.0484(10) 0.0400(9) 0.0541(10) 0.0020(8) 0.0024(8) 0.0001(8)
C1 0.0504(10) 0.0501(11) 0.0601(11) 0.0043(9) 0.0142(9) -0.0056(9)
C2 0.0545(12) 0.0500(12) 0.0512(11) -0.0039(8) 0.0140(9) -0.0003(8)
C3 0.0503(10) 0.0419(10) 0.0511(10) 0.0021(8) 0.0073(8) -0.0001(8)
C4 0.0582(13) 0.0542(13) 0.0557(12) 0.0013(9) 0.0160(10) -0.0090(9)
C5 0.0639(13) 0.0553(13) 0.0514(11) -0.0058(9) 0.0143(10) -0.0073(10)
F1 0.0852(11) 0.0863(12) 0.0824(10) -0.0131(8) 0.0406(9) -0.0345(9)
F2 0.0937(12) 0.0802(10) 0.0755(10) -0.0251(9) 0.0421(9) -0.0247(9)
F3 0.1005(13) 0.0992(12) 0.0746(10) -0.0164(9) 0.0441(10) -0.0438(11)
F4 0.1025(13) 0.0937(12) 0.0678(9) -0.0282(8) 0.0370(9) -0.0323(10)
C9 0.0521(10) 0.0415(10) 0.0558(11) 0.0035(8) 0.0052(8) 0.0023(8)
C10 0.0757(15) 0.0522(13) 0.0496(11) -0.0093(10) 0.0147(10) -0.0083(11)
C11 0.0702(14) 0.0561(13) 0.0450(10) -0.0054(9) 0.0202(9) -0.0151(11)
C12 0.0509(10) 0.0395(9) 0.0420(8) 0.0015(7) 0.0103(7) 0.0007(7)
C13 0.0547(11) 0.0549(12) 0.0475(9) 0.0008(10) 0.0182(8) 0.0022(9)
C14 0.0490(11) 0.0541(13) 0.0661(13) 0.0105(10) 0.0222(10) -0.0011(9)
N1 0.0654(11) 0.0528(11) 0.0527(9) -0.0102(8) 0.0145(8) -0.0123(8)
C15 0.0740(16) 0.0597(15) 0.0791(17) -0.0028(13) 0.0188(13) -0.0176(13)
C16 0.0836(17) 0.0561(14) 0.0571(13) -0.0172(11) 0.0075(12) 0.0082(12)

loop_
_atom_type_symbol
_atom_type_description
_atom_type_scat_dispersion_real
_atom_type_scat_dispersion_imag
_atom_type_scat_source
C C 0.0033 0.0016 'International Tables Vol C Tables 4.2.6.8 and 6.1.1.4'
H H 0.0000 0.0000 'International Tables Vol C Tables 4.2.6.8 and 6.1.1.4'
N N 0.0061 0.0033 'International Tables Vol C Tables 4.2.6.8 and 6.1.1.4'
F F 0.0171 0.0103 'International Tables Vol C Tables 4.2.6.8 and 6.1.1.4'
I I -0.4742 1.8119 'International Tables Vol C Tables 4.2.6.8 and 6.1.1.4'

loop_
_geom_angle_atom_site_label_1
_geom_angle_atom_site_label_2
_geom_angle_atom_site_label_3
_geom_angle
_geom_angle_site_symmetry_1
_geom_angle_site_symmetry_3
_geom_angle_publ_flag
C8 C7 C6 125.1(2) . . ?
C8 C7 H7 113.3(19) . . ?
C6 C7 H7 120.8(19) . . ?
C7 C8 C9 122.0(2) . . ?
C7 C8 H8 122.0(19) . . ?
C9 C8 H8 115.4(18) . . ?
C5 C6 C1 114.69(19) . . ?
C5 C6 C7 117.8(2) . . ?
C1 C6 C7 127.5(2) . . ?
F1 C1 C2 117.0(2) . . ?
F1 C1 C6 120.1(2) . . ?
C2 C1 C6 122.9(2) . . ?
F2 C2 C1 118.8(2) . . ?
F2 C2 C3 120.1(2) . . ?
C1 C2 C3 121.1(2) . . ?
C2 C3 C4 117.2(2) . . ?
C2 C3 I1 120.80(16) . . ?
C4 C3 I1 121.93(16) . . ?
F3 C4 C3 120.1(2) . . ?
F3 C4 C5 118.3(2) . . ?
C3 C4 C5 121.5(2) . . ?
F4 C5 C4 117.1(2) . . ?
F4 C5 C6 120.3(2) . . ?
C4 C5 C6 122.6(2) . . ?
C10 C9 C14 116.3(2) . . ?
C10 C9 C8 117.5(2) . . ?
C14 C9 C8 126.3(2) . . ?
C11 C10 C9 122.6(2) . . ?
C11 C10 H10 122(2) . . ?
C9 C10 H10 115(2) . . ?
C10 C11 C12 121.4(2) . . ?
C10 C11 H11 120.4(18) . . ?
C12 C11 H11 117.3(18) . . ?
N1 C12 C11 120.65(19) . . ?
N1 C12 C13 122.21(19) . . ?
C11 C12 C13 117.1(2) . . ?
C14 C13 C12 120.3(2) . . ?
C14 C13 H13 123.7(18) . . ?
C12 C13 H13 115.9(18) . . ?
C13 C14 C9 122.3(2) . . ?
C13 C14 H14 111.3(19) . . ?
C9 C14 H14 126.5(19) . . ?
C12 N1 C15 119.34(19) . . ?
C12 N1 C16 117.5(2) . . ?
C15 N1 C16 116.6(2) . . ?
N1 C15 H15A 109.5 . . ?
N1 C15 H15B 109.5 . . ?
H15A C15 H15B 109.5 . . ?
N1 C15 H15C 109.5 . . ?
H15A C15 H15C 109.5 . . ?
H15B C15 H15C 109.5 . . ?
N1 C16 H16A 109.5 . . ?
N1 C16 H16B 109.5 . . ?
H16A C16 H16B 109.5 . . ?
N1 C16 H16C 109.5 . . ?
H16A C16 H16C 109.5 . . ?
H16B C16 H16C 109.5 . . ?

loop_
_geom_bond_atom_site_label_1
_geom_bond_atom_site_label_2
_geom_bond_distance
_geom_bond_site_symmetry_2
_geom_bond_publ_flag
I1 C3 2.087(2) . ?
C7 C8 1.330(3) . ?
C7 C6 1.466(3) . ?
C7 H7 0.93(2) . ?
C8 C9 1.494(3) . ?
C8 H8 0.90(2) . ?
C6 C5 1.382(3) . ?
C6 C1 1.396(3) . ?
C1 F1 1.349(3) . ?
C1 C2 1.373(3) . ?
C2 F2 1.340(3) . ?
C2 C3 1.373(3) . ?
C3 C4 1.373(3) . ?
C4 F3 1.353(3) . ?
C4 C5 1.377(3) . ?
C5 F4 1.345(3) . ?
C9 C10 1.375(3) . ?
C9 C14 1.396(3) . ?
C10 C11 1.372(3) . ?
C10 H10 0.911(19) . ?
C11 C12 1.396(3) . ?
C11 H11 0.906(19) . ?
C12 N1 1.389(3) . ?
C12 C13 1.397(3) . ?
C13 C14 1.390(4) . ?
C13 H13 0.904(18) . ?
C14 H14 0.885(18) . ?
N1 C15 1.454(3) . ?
N1 C16 1.455(3) . ?
C15 H15A 0.9600 . ?
C15 H15B 0.9600 . ?
C15 H15C 0.9600 . ?
C16 H16A 0.9600 . ?
C16 H16B 0.9600 . ?
C16 H16C 0.9600 . ?

loop_
_geom_torsion_atom_site_label_1
_geom_torsion_atom_site_label_2
_geom_torsion_atom_site_label_3
_geom_torsion_atom_site_label_4
_geom_torsion
_geom_torsion_site_symmetry_1
_geom_torsion_site_symmetry_2
_geom_torsion_site_symmetry_3
_geom_torsion_site_symmetry_4
_geom_torsion_publ_flag
C6 C7 C8 C9 176.8(2) . . . . ?
C8 C7 C6 C5 172.0(2) . . . . ?
C8 C7 C6 C1 -9.3(4) . . . . ?
C5 C6 C1 F1 179.5(2) . . . . ?
C7 C6 C1 F1 0.8(4) . . . . ?
C5 C6 C1 C2 -0.4(3) . . . . ?
C7 C6 C1 C2 -179.1(2) . . . . ?
F1 C1 C2 F2 0.3(3) . . . . ?
C6 C1 C2 F2 -179.8(2) . . . . ?
F1 C1 C2 C3 -179.8(2) . . . . ?
C6 C1 C2 C3 0.1(4) . . . . ?
F2 C2 C3 C4 -180.0(2) . . . . ?
C1 C2 C3 C4 0.1(3) . . . . ?
F2 C2 C3 I1 3.4(3) . . . . ?
C1 C2 C3 I1 -176.46(17) . . . . ?
C2 C3 C4 F3 179.1(2) . . . . ?
I1 C3 C4 F3 -4.4(3) . . . . ?
C2 C3 C4 C5 -0.1(4) . . . . ?
I1 C3 C4 C5 176.5(2) . . . . ?
F3 C4 C5 F4 0.3(4) . . . . ?
C3 C4 C5 F4 179.4(2) . . . . ?
F3 C4 C5 C6 -179.4(2) . . . . ?
C3 C4 C5 C6 -0.2(4) . . . . ?
C1 C6 C5 F4 -179.2(2) . . . . ?
C7 C6 C5 F4 -0.4(3) . . . . ?
C1 C6 C5 C4 0.4(4) . . . . ?
C7 C6 C5 C4 179.3(2) . . . . ?
C7 C8 C9 C10 -171.3(2) . . . . ?
C7 C8 C9 C14 8.9(4) . . . . ?
C14 C9 C10 C11 -2.3(4) . . . . ?
C8 C9 C10 C11 177.9(3) . . . . ?
C9 C10 C11 C12 1.1(4) . . . . ?
C10 C11 C12 N1 -176.3(2) . . . . ?
C10 C11 C12 C13 1.0(4) . . . . ?
N1 C12 C13 C14 175.6(2) . . . . ?
C11 C12 C13 C14 -1.7(3) . . . . ?
C12 C13 C14 C9 0.4(4) . . . . ?
C10 C9 C14 C13 1.5(3) . . . . ?
C8 C9 C14 C13 -178.7(2) . . . . ?
C11 C12 N1 C15 -18.6(3) . . . . ?
C13 C12 N1 C15 164.3(2) . . . . ?
C11 C12 N1 C16 -169.3(2) . . . . ?
C13 C12 N1 C16 13.6(3) . . . . ?

loop_
_cod_related_entry_id
_cod_related_entry_database
_cod_related_entry_code
1 ChemSpider 21189191
